data_4305557
loop_
_publ_author_name
'Jonathan G. Melnick'
'Kevin Yurkerwich'
'Daniela Buccella'
'Wesley Sattler'
'Gerard Parkin'

_publ_section_title
;
Molecular Structures of Thimerosal (Merthiolate) and Other Arylthiolate
Mercury Alkyl Compounds
;
_journal_name_full 'Inorganic Chemistry'
_journal_page_first 6421
_journal_page_last 6426
_journal_paper_doi 10.1021/ic8005426
_journal_volume 47
_journal_year 2008
_chemical_formula_sum 'C8 H10 Hg S'
_chemical_formula_weight 338.81
_chemical_name_systematic
; 
 ? 
;
_space_group_IT_number 9
_symmetry_cell_setting monoclinic
_symmetry_space_group_name_Hall 'C -2yc'
_symmetry_space_group_name_H-M 'C 1 c 1'
_atom_sites_solution_hydrogens geom
_atom_sites_solution_primary direct
_atom_sites_solution_secondary difmap
_audit_creation_method SHELXL-97
_cell_angle_alpha 90.00
_cell_angle_beta 102.619(2)
_cell_angle_gamma 90.00
_cell_formula_units_Z 8
_cell_length_a 22.122(2)
_cell_length_b 10.8929(11)
_cell_length_c 7.5251(8)
_cell_measurement_reflns_used 5022
_cell_measurement_temperature 243(2)
_cell_measurement_theta_max 28.22
_cell_measurement_theta_min 2.99
_cell_volume 1769.5(3)
_computing_cell_refinement 'Bruker SMART'
_computing_data_collection 'Bruker SMART'
_computing_data_reduction 'Bruker SAINT'
_computing_molecular_graphics 'Bruker SHELXTL'
_computing_publication_material 'Bruker SHELXTL'
_computing_structure_refinement 'SHELXL-97 (Sheldrick, 1997)'
_computing_structure_solution 'SHELXS-97 (Sheldrick, 1990)'
_diffrn_ambient_temperature 243(2)
_diffrn_measured_fraction_theta_full 0.946
_diffrn_measured_fraction_theta_max 0.946
_diffrn_measurement_device_type 'CCD area detector'
_diffrn_measurement_method 'phi and omega scans'
_diffrn_radiation_monochromator graphite
_diffrn_radiation_source 'fine-focus sealed tube'
_diffrn_radiation_type MoK\a
_diffrn_radiation_wavelength 0.71073
_diffrn_reflns_av_R_equivalents 0.0325
_diffrn_reflns_av_sigmaI/netI 0.0443
_diffrn_reflns_limit_h_max 24
_diffrn_reflns_limit_h_min -28
_diffrn_reflns_limit_k_max 12
_diffrn_reflns_limit_k_min -14
_diffrn_reflns_limit_l_max 9
_diffrn_reflns_limit_l_min -4
_diffrn_reflns_number 6174
_diffrn_reflns_theta_full 28.27
_diffrn_reflns_theta_max 28.27
_diffrn_reflns_theta_min 1.89
_exptl_absorpt_coefficient_mu 17.555
_exptl_absorpt_correction_T_max 0.2727
_exptl_absorpt_correction_T_min 0.0769
_exptl_absorpt_correction_type empirical
_exptl_absorpt_process_details SADABS
_exptl_crystal_colour COLORLESS
_exptl_crystal_density_diffrn 2.543
_exptl_crystal_density_method 'not measured'
_exptl_crystal_description PLATE
_exptl_crystal_F_000 1232
_exptl_crystal_size_max 0.30
_exptl_crystal_size_mid 0.30
_exptl_crystal_size_min 0.10
_refine_diff_density_max 1.025
_refine_diff_density_min -2.356
_refine_diff_density_rms 0.165
_refine_ls_abs_structure_details 'Flack H D (1983), Acta Cryst. A39, 876-881'
_refine_ls_abs_structure_Flack 0.008(15)
_refine_ls_extinction_coef 0.00065(8)
_refine_ls_extinction_expression Fc^*^=kFc[1+0.001xFc^2^\l^3^/sin(2\q)]^-1/4^
_refine_ls_extinction_method SHELXL
_refine_ls_goodness_of_fit_ref 1.092
_refine_ls_hydrogen_treatment constr
_refine_ls_matrix_type full
_refine_ls_number_parameters 183
_refine_ls_number_reflns 2928
_refine_ls_number_restraints 2
_refine_ls_restrained_S_all 1.092
_refine_ls_R_factor_all 0.0279
_refine_ls_R_factor_gt 0.0272
_refine_ls_shift/su_max 0.001
_refine_ls_shift/su_mean 0.000
_refine_ls_structure_factor_coef Fsqd
_refine_ls_weighting_details 'calc w=1/[\s^2^(Fo^2^)+(0.0435P)^2^+0.0000P] where P=(Fo^2^+2Fc^2^)/3'
_refine_ls_weighting_scheme calc
_refine_ls_wR_factor_gt 0.0720
_refine_ls_wR_factor_ref 0.0726
_reflns_number_gt 2873
_reflns_number_total 2928
_reflns_threshold_expression >2sigma(I)
_cod_data_source_file ic8005426-file003_3.cif
_cod_data_source_block shgets10
_cod_depositor_comments
;
The following automatic conversions were performed:
'_symmetry_cell_setting' value 'Monoclinic' changed to 'monoclinic'
according to '/home/saulius/struct/CIF-dictionaries/cif_core.dic'
dictionary named 'cif_core.dic' version 2.4.1 from
2010-06-29.

'_exptl_absorpt_correction_type' value 'EMPIRICAL' changed to
'empirical' according to
'/home/saulius/struct/CIF-dictionaries/cif_core.dic' dictionary named
'cif_core.dic' version 2.4.1 from 2010-06-29.

Automatic conversion script
Id: cif_fix_enum 1527 2010-12-29 10:47:43Z saulius 
;
_cod_original_cell_volume 1769.6(3)
_cod_original_sg_symbol_H-M 'C c'
_cod_database_code 4305557

loop_
_symmetry_equiv_pos_as_xyz
'x, y, z'
'x, -y, z+1/2'
'x+1/2, y+1/2, z'
'x+1/2, -y+1/2, z+1/2'

loop_
_atom_site_label
_atom_site_type_symbol
_atom_site_fract_x
_atom_site_fract_y
_atom_site_fract_z
_atom_site_U_iso_or_equiv
_atom_site_adp_type
_atom_site_occupancy
_atom_site_symmetry_multiplicity
_atom_site_calc_flag
_atom_site_refinement_flags
_atom_site_disorder_assembly
_atom_site_disorder_group
Hg1 Hg 0.667448(18) 0.38488(3) 0.69271(4) 0.03848(11) Uani 1 1 d . . .
C1 C 0.6784(5) 0.1971(9) 0.6704(16) 0.050(2) Uani 1 1 d . . .
H1A H 0.7165 0.1819 0.6274 0.060 Uiso 1 1 calc R . .
H1B H 0.6838 0.1605 0.7918 0.060 Uiso 1 1 calc R . .
C10 C 0.6253(7) 0.1323(12) 0.543(2) 0.060(3) Uani 1 1 d . . .
H10A H 0.6342 0.0452 0.5411 0.090 Uiso 1 1 calc R . .
H10B H 0.6202 0.1659 0.4217 0.090 Uiso 1 1 calc R . .
H10C H 0.5874 0.1445 0.5864 0.090 Uiso 1 1 calc R . .
S1 S 0.65803(11) 0.5999(2) 0.7257(4) 0.0416(5) Uani 1 1 d . . .
C11 C 0.5927(4) 0.6510(7) 0.5584(12) 0.0306(16) Uani 1 1 d . . .
C12 C 0.5509(4) 0.5719(9) 0.4484(13) 0.0397(18) Uani 1 1 d . . .
H12A H 0.5559 0.4864 0.4604 0.048 Uiso 1 1 calc R . .
C13 C 0.5013(5) 0.6211(11) 0.3202(15) 0.047(2) Uani 1 1 d . . .
H13A H 0.4723 0.5684 0.2483 0.057 Uiso 1 1 calc R . .
C14 C 0.4948(4) 0.7462(11) 0.2985(14) 0.050(2) Uani 1 1 d . . .
H14A H 0.4619 0.7786 0.2101 0.060 Uiso 1 1 calc R . .
C15 C 0.5360(5) 0.8234(11) 0.4056(17) 0.053(3) Uani 1 1 d . . .
H15A H 0.5311 0.9089 0.3920 0.064 Uiso 1 1 calc R . .
C16 C 0.5854(4) 0.7752(9) 0.5355(12) 0.0427(19) Uani 1 1 d . . .
H16A H 0.6139 0.8287 0.6078 0.051 Uiso 1 1 calc R . .
Hg2 Hg 0.807181(14) 0.64425(3) 0.90243(2) 0.03860(11) Uani 1 1 d . . .
C2 C 0.8174(5) 0.8281(10) 0.8493(16) 0.048(2) Uani 1 1 d . . .
H2A H 0.8288 0.8718 0.9657 0.058 Uiso 1 1 calc R . .
H2B H 0.8520 0.8369 0.7880 0.058 Uiso 1 1 calc R . .
C20 C 0.7607(6) 0.8901(11) 0.733(2) 0.059(3) Uani 1 1 d . . .
H20A H 0.7692 0.9767 0.7207 0.089 Uiso 1 1 calc R . .
H20B H 0.7258 0.8810 0.7909 0.089 Uiso 1 1 calc R . .
H20C H 0.7509 0.8523 0.6136 0.089 Uiso 1 1 calc R . .
S2 S 0.79725(10) 0.4328(2) 0.9767(3) 0.0370(5) Uani 1 1 d . . .
C21 C 0.8571(4) 0.3561(7) 0.8960(12) 0.0306(16) Uani 1 1 d . . .
C22 C 0.9068(4) 0.4167(9) 0.8464(13) 0.0393(18) Uani 1 1 d . . .
H22A H 0.9095 0.5028 0.8537 0.047 Uiso 1 1 calc R . .
C23 C 0.9515(4) 0.3507(10) 0.7871(15) 0.046(2) Uani 1 1 d . . .
H23A H 0.9843 0.3923 0.7521 0.055 Uiso 1 1 calc R . .
C24 C 0.9490(4) 0.2235(11) 0.7782(14) 0.050(2) Uani 1 1 d . . .
H24A H 0.9802 0.1794 0.7391 0.060 Uiso 1 1 calc R . .
C25 C 0.9002(5) 0.1618(10) 0.8273(16) 0.050(2) Uani 1 1 d . . .
H25A H 0.8977 0.0757 0.8208 0.060 Uiso 1 1 calc R . .
C26 C 0.8552(4) 0.2295(9) 0.8859(12) 0.0411(18) Uani 1 1 d . . .
H26A H 0.8223 0.1878 0.9201 0.049 Uiso 1 1 calc R . .

loop_
_atom_site_aniso_label
_atom_site_aniso_U_11
_atom_site_aniso_U_22
_atom_site_aniso_U_33
_atom_site_aniso_U_23
_atom_site_aniso_U_13
_atom_site_aniso_U_12
Hg1 0.03887(18) 0.03291(17) 0.04278(19) 0.00207(14) 0.00699(13) 0.00414(13)
C1 0.061(6) 0.031(5) 0.054(6) 0.004(4) 0.007(5) 0.004(4)
C10 0.063(8) 0.056(7) 0.057(7) -0.001(5) 0.005(6) -0.013(5)
S1 0.0370(12) 0.0333(11) 0.0495(14) -0.0008(10) -0.0015(10) 0.0030(9)
C11 0.033(4) 0.024(4) 0.036(4) 0.000(3) 0.010(3) 0.003(3)
C12 0.036(4) 0.030(4) 0.053(5) 0.003(4) 0.008(4) 0.004(3)
C13 0.037(5) 0.060(7) 0.040(5) 0.006(5) -0.004(4) -0.001(4)
C14 0.040(5) 0.056(6) 0.049(5) 0.006(5) -0.001(4) 0.005(4)
C15 0.050(5) 0.037(5) 0.070(7) 0.015(5) 0.009(5) 0.015(5)
C16 0.043(4) 0.042(5) 0.040(4) -0.007(4) 0.001(4) -0.006(4)
Hg2 0.03836(17) 0.03468(17) 0.04029(18) -0.00282(15) 0.00321(13) 0.00575(15)
C2 0.048(5) 0.038(5) 0.051(6) -0.003(5) -0.005(4) 0.007(4)
C20 0.054(7) 0.052(7) 0.070(8) 0.009(6) 0.007(6) 0.011(5)
S2 0.0353(10) 0.0399(12) 0.0359(10) 0.0034(9) 0.0078(8) 0.0047(9)
C21 0.028(4) 0.031(4) 0.032(4) 0.008(3) 0.005(3) 0.006(3)
C22 0.032(4) 0.033(4) 0.050(5) 0.003(4) 0.005(3) 0.000(3)
C23 0.034(4) 0.056(6) 0.048(6) 0.000(4) 0.009(4) -0.003(4)
C24 0.039(4) 0.057(6) 0.054(6) -0.001(5) 0.009(4) 0.012(4)
C25 0.054(6) 0.041(5) 0.060(6) 0.006(5) 0.022(5) 0.008(4)
C26 0.044(4) 0.035(5) 0.044(4) 0.005(4) 0.009(4) -0.004(4)

loop_
_atom_type_symbol
_atom_type_description
_atom_type_scat_dispersion_real
_atom_type_scat_dispersion_imag
_atom_type_scat_source
C C 0.0033 0.0016 'International Tables Vol C Tables 4.2.6.8 and 6.1.1.4'
H H 0.0000 0.0000 'International Tables Vol C Tables 4.2.6.8 and 6.1.1.4'
S S 0.1246 0.1234 'International Tables Vol C Tables 4.2.6.8 and 6.1.1.4'
Hg Hg -2.3894 9.2266 'International Tables Vol C Tables 4.2.6.8 and 6.1.1.4'

loop_
_geom_angle_atom_site_label_1
_geom_angle_atom_site_label_2
_geom_angle_atom_site_label_3
_geom_angle
_geom_angle_site_symmetry_1
_geom_angle_site_symmetry_3
_geom_angle_publ_flag
C1 Hg1 S1 178.1(3) . . ?
C10 C1 Hg1 114.9(8) . . ?
C11 S1 Hg1 108.1(3) . . ?
C16 C11 C12 119.4(8) . . ?
C16 C11 S1 116.9(7) . . ?
C12 C11 S1 123.7(6) . . ?
C11 C12 C13 119.3(9) . . ?
C14 C13 C12 120.5(10) . . ?
C15 C14 C13 120.0(9) . . ?
C14 C15 C16 120.0(10) . . ?
C11 C16 C15 120.8(9) . . ?
C2 Hg2 S2 177.7(3) . . ?
C20 C2 Hg2 115.5(8) . . ?
C21 S2 Hg2 105.0(3) . . ?
C26 C21 C22 118.2(8) . . ?
C26 C21 S2 118.1(6) . . ?
C22 C21 S2 123.7(7) . . ?
C23 C22 C21 120.1(9) . . ?
C22 C23 C24 121.0(9) . . ?
C23 C24 C25 119.7(9) . . ?
C26 C25 C24 118.8(10) . . ?
C21 C26 C25 122.3(8) . . ?

loop_
_geom_bond_atom_site_label_1
_geom_bond_atom_site_label_2
_geom_bond_distance
_geom_bond_site_symmetry_2
_geom_bond_publ_flag
Hg1 C1 2.071(10) . ?
Hg1 S1 2.369(2) . ?
C1 C10 1.517(17) . ?
S1 C11 1.786(9) . ?
C11 C16 1.369(12) . ?
C11 C12 1.396(13) . ?
C12 C13 1.399(13) . ?
C13 C14 1.376(16) . ?
C14 C15 1.366(17) . ?
C15 C16 1.400(14) . ?
Hg2 C2 2.064(11) . ?
Hg2 S2 2.392(3) . ?
C2 C20 1.522(16) . ?
S2 C21 1.781(8) . ?
C21 C26 1.381(12) . ?
C21 C22 1.402(12) . ?
C22 C23 1.374(13) . ?
C23 C24 1.388(15) . ?
C24 C25 1.390(15) . ?
C25 C26 1.385(13) . ?
